data_4301950
loop_
_publ_author_name
'Norton, Kieran'
'Kumar, G. A.'
'Dilks, Jennifer L.'
'Emge, Thomas J.'
'Riman, Richard E.'
'Brik, Mikhail G.'
'Brennan, John G.'

_publ_section_title
;
 Lanthanide Compounds with Fluorinated Aryloxide Ligands: Near-Infrared
 Emission from Nd, Tm, and Er
;
_journal_coden_ASTM INOCAJ
_journal_issue 8
_journal_name_full 'Inorganic Chemistry'
_journal_page_first 3573
_journal_page_last 3580
_journal_paper_doi 10.1021/ic8020639
_journal_volume 48
_journal_year 2009
_chemical_formula_sum 'C30 H24 F15 O6 Yb'
_chemical_formula_weight 938.53
_space_group_IT_number 15
_symmetry_cell_setting monoclinic
_symmetry_space_group_name_Hall '-C 2yc'
_symmetry_space_group_name_H-M 'C 1 2/c 1'
_atom_sites_solution_hydrogens geom
_atom_sites_solution_primary direct
_atom_sites_solution_secondary difmap
_audit_creation_method SHELXL-97
_cell_angle_alpha 90.00
_cell_angle_beta 92.225(1)
_cell_angle_gamma 90.00
_cell_formula_units_Z 4
_cell_length_a 11.4229(10)
_cell_length_b 17.9072(16)
_cell_length_c 16.4348(14)
_cell_measurement_reflns_used 7619
_cell_measurement_temperature 100(2)
_cell_measurement_theta_max 30.49
_cell_measurement_theta_min 2.42
_cell_volume 3359.2(5)
_computing_cell_refinement 'Bruker SMART'
_computing_data_collection 'Bruker SMART'
_computing_data_reduction 'Bruker SAINT'
_computing_molecular_graphics 'Bruker SHELXTL'
_computing_publication_material 'Bruker SHELXTL'
_computing_structure_refinement 'SHELXL-97 (Sheldrick, 1997)'
_computing_structure_solution 'SHELXS-97 (Sheldrick, 1990)'
_diffrn_ambient_temperature 100(2)
_diffrn_measured_fraction_theta_full 0.994
_diffrn_measured_fraction_theta_max 0.994
_diffrn_measurement_device_type 'CCD area detector'
_diffrn_measurement_method 'phi and omega scans'
_diffrn_radiation_monochromator graphite
_diffrn_radiation_source 'fine-focus sealed tube'
_diffrn_radiation_type MoK\a
_diffrn_radiation_wavelength 0.71073
_diffrn_reflns_av_R_equivalents 0.0396
_diffrn_reflns_av_sigmaI/netI 0.0306
_diffrn_reflns_limit_h_max 16
_diffrn_reflns_limit_h_min -15
_diffrn_reflns_limit_k_max 25
_diffrn_reflns_limit_k_min -25
_diffrn_reflns_limit_l_max 23
_diffrn_reflns_limit_l_min -23
_diffrn_reflns_number 18011
_diffrn_reflns_theta_full 30.51
_diffrn_reflns_theta_max 30.51
_diffrn_reflns_theta_min 2.12
_exptl_absorpt_coefficient_mu 2.909
_exptl_absorpt_correction_T_max 0.999
_exptl_absorpt_correction_T_min 0.816
_exptl_absorpt_correction_type multi-scan
_exptl_absorpt_process_details 'Bruker SAINT (SADABS)'
_exptl_crystal_colour colourless
_exptl_crystal_density_diffrn 1.856
_exptl_crystal_density_method 'not measured'
_exptl_crystal_description block
_exptl_crystal_F_000 1828
_exptl_crystal_size_max 0.38
_exptl_crystal_size_mid 0.32
_exptl_crystal_size_min 0.31
_refine_diff_density_max 1.574
_refine_diff_density_min -0.546
_refine_diff_density_rms 0.088
_refine_ls_extinction_method none
_refine_ls_goodness_of_fit_ref 1.007
_refine_ls_hydrogen_treatment constr
_refine_ls_matrix_type full
_refine_ls_number_parameters 245
_refine_ls_number_reflns 5103
_refine_ls_number_restraints 459
_refine_ls_restrained_S_all 0.992
_refine_ls_R_factor_all 0.0291
_refine_ls_R_factor_gt 0.0258
_refine_ls_shift/su_max 0.001
_refine_ls_shift/su_mean 0.000
_refine_ls_structure_factor_coef Fsqd
_refine_ls_weighting_details 'calc w=1/[\s^2^(Fo^2^)+(0.0430P)^2^+0.0000P] where P=(Fo^2^+2Fc^2^)/3'
_refine_ls_weighting_scheme calc
_refine_ls_wR_factor_gt 0.0640
_refine_ls_wR_factor_ref 0.0653
_reflns_number_gt 4636
_reflns_number_total 5103
_reflns_threshold_expression >2sigma(I)
_cod_data_source_file ic8020639_si_008.cif
_cod_data_source_block ybocfthf
_cod_depositor_comments
;
The following automatic conversions were performed:
'_symmetry_cell_setting' value 'Monoclinic' changed to 'monoclinic'
according to '/home/saulius/struct/CIF-dictionaries/cif_core.dic'
dictionary named 'cif_core.dic' version 2.4.1 from 2010-06-29.

Automatic conversion script
Id: cif_fix_enum 1527 2010-12-29 10:47:43Z saulius 
;
_cod_original_sg_symbol_H-M 'C 2/c'
_cod_database_code 4301950

loop_
_symmetry_equiv_pos_as_xyz
'x, y, z'
'-x, y, -z+1/2'
'x+1/2, y+1/2, z'
'-x+1/2, y+1/2, -z+1/2'
'-x, -y, -z'
'x, -y, z-1/2'
'-x+1/2, -y+1/2, -z'
'x+1/2, -y+1/2, z-1/2'

loop_
_atom_site_label
_atom_site_type_symbol
_atom_site_fract_x
_atom_site_fract_y
_atom_site_fract_z
_atom_site_U_iso_or_equiv
_atom_site_adp_type
_atom_site_occupancy
_atom_site_symmetry_multiplicity
_atom_site_calc_flag
_atom_site_refinement_flags
_atom_site_disorder_assembly
_atom_site_disorder_group
Yb1 Yb 0.5000 0.356909(6) 0.2500 0.03399(5) Uani 1 2 d SU . .
O1 O 0.5000 0.24051(13) 0.2500 0.0511(5) Uani 1 2 d SU . .
O2 O 0.62223(16) 0.36874(9) 0.15777(11) 0.0485(4) Uani 1 1 d U . .
O3 O 0.5000 0.48714(12) 0.2500 0.0452(5) Uani 1 2 d SU . .
O4 O 0.64631(15) 0.37332(10) 0.34817(11) 0.0485(4) Uani 1 1 d U B .
C1 C 0.5000 0.16857(18) 0.2500 0.0399(6) Uani 1 2 d SU . .
C2 C 0.4162(2) 0.12617(15) 0.20602(17) 0.0501(5) Uani 1 1 d U . .
C3 C 0.4175(2) 0.04957(16) 0.2052(2) 0.0659(7) Uani 1 1 d U . .
C4 C 0.5000 0.0113(2) 0.2500 0.0763(13) Uani 1 2 d SU . .
C5 C 0.7021(2) 0.35417(10) 0.10533(14) 0.0370(4) Uani 1 1 d U . .
C6 C 0.79299(19) 0.30339(12) 0.12086(13) 0.0445(4) Uani 1 1 d U . .
C7 C 0.87780(19) 0.28898(14) 0.06562(15) 0.0501(5) Uani 1 1 d U . .
C8 C 0.8766(2) 0.32376(14) -0.00767(15) 0.0513(5) Uani 1 1 d U . .
C9 C 0.7877(3) 0.37373(14) -0.02623(15) 0.0500(5) Uani 1 1 d U . .
C10 C 0.7039(2) 0.38872(12) 0.02862(13) 0.0434(4) Uani 1 1 d U . .
C11 C 0.5371(3) 0.53467(15) 0.18432(19) 0.0690(7) Uani 1 1 d U . .
H11A H 0.4796 0.5343 0.1393 0.083 Uiso 1 1 calc R . .
H11B H 0.6119 0.5183 0.1648 0.083 Uiso 1 1 calc R . .
C12 C 0.5472(4) 0.61077(18) 0.2213(3) 0.1088(14) Uani 1 1 d U . .
H12A H 0.6229 0.6178 0.2491 0.131 Uiso 1 1 calc R . .
H12B H 0.5356 0.6494 0.1805 0.131 Uiso 1 1 calc R . .
C13 C 0.7568(2) 0.4108(2) 0.3352(2) 0.0726(8) Uani 1 1 d U . .
H13A H 0.7435 0.4619 0.3174 0.087 Uiso 1 1 calc R A 1
H13B H 0.8003 0.3849 0.2943 0.087 Uiso 1 1 calc R A 1
C14A C 0.8248(11) 0.4090(5) 0.4191(6) 0.076(2) Uani 0.600(7) 1 d PDU B 1
H14A H 0.9088 0.4056 0.4131 0.091 Uiso 1 1 calc R B 1
H14B H 0.8071 0.4521 0.4522 0.091 Uiso 1 1 calc R B 1
C15A C 0.7751(6) 0.3378(5) 0.4535(5) 0.0884(17) Uani 0.600(7) 1 d PDU B 1
H15A H 0.7875 0.3356 0.5121 0.106 Uiso 1 1 calc R B 1
H15B H 0.8099 0.2940 0.4293 0.106 Uiso 1 1 calc R B 1
C14B C 0.8319(17) 0.3902(9) 0.4031(10) 0.076(2) Uani 0.400(7) 1 d PDU B 2
C15B C 0.7484(10) 0.3824(7) 0.4740(7) 0.0884(17) Uani 0.400(7) 1 d PDU B 2
C16 C 0.6453(3) 0.3439(2) 0.4295(2) 0.0756(9) Uani 1 1 d U . .
H16A H 0.6074 0.2955 0.4303 0.091 Uiso 1 1 calc R B 1
H16B H 0.6055 0.3776 0.4655 0.091 Uiso 1 1 calc R B 1
F1 F 0.33291(16) 0.16302(13) 0.16218(12) 0.0738(4) Uani 1 1 d U . .
F2 F 0.33609(18) 0.01277(13) 0.15885(16) 0.1088(8) Uani 1 1 d U . .
F3 F 0.5000 -0.06460(13) 0.2500 0.1166(14) Uani 1 2 d SU . .
F4 F 0.79679(15) 0.26717(10) 0.19259(10) 0.0733(5) Uani 1 1 d U . .
F5 F 0.96291(14) 0.23878(11) 0.08362(12) 0.0835(5) Uani 1 1 d U . .
F6 F 0.95854(15) 0.30857(10) -0.06175(11) 0.0778(5) Uani 1 1 d U . .
F7 F 0.78423(19) 0.40749(10) -0.09973(10) 0.0820(5) Uani 1 1 d U . .
F8 F 0.61904(15) 0.43822(9) 0.00804(10) 0.0698(4) Uani 1 1 d U . .

loop_
_atom_site_aniso_label
_atom_site_aniso_U_11
_atom_site_aniso_U_22
_atom_site_aniso_U_33
_atom_site_aniso_U_23
_atom_site_aniso_U_13
_atom_site_aniso_U_12
Yb1 0.03438(7) 0.04067(7) 0.02695(7) 0.000 0.00141(5) 0.000
O1 0.0609(14) 0.0435(11) 0.0492(13) 0.000 0.0063(11) 0.000
O2 0.0487(9) 0.0590(9) 0.0387(9) 0.0029(6) 0.0134(7) 0.0032(7)
O3 0.0541(12) 0.0413(10) 0.0400(11) 0.000 0.0003(9) 0.000
O4 0.0447(8) 0.0621(9) 0.0380(9) 0.0062(7) -0.0082(7) -0.0084(7)
C1 0.0447(14) 0.0421(12) 0.0337(14) 0.000 0.0106(11) 0.000
C2 0.0429(11) 0.0615(12) 0.0464(13) -0.0037(10) 0.0093(10) -0.0052(10)
C3 0.0545(13) 0.0630(14) 0.0821(19) -0.0199(13) 0.0266(13) -0.0188(11)
C4 0.067(2) 0.0417(16) 0.123(4) 0.000 0.049(2) 0.000
C5 0.0389(10) 0.0398(9) 0.0324(10) -0.0005(7) 0.0049(8) -0.0058(7)
C6 0.0470(10) 0.0507(11) 0.0357(10) 0.0071(8) 0.0027(8) 0.0004(8)
C7 0.0431(10) 0.0569(12) 0.0503(12) -0.0015(10) 0.0018(9) 0.0056(9)
C8 0.0508(12) 0.0581(13) 0.0461(12) -0.0083(10) 0.0169(10) -0.0050(10)
C9 0.0654(15) 0.0524(11) 0.0327(11) 0.0037(9) 0.0095(10) -0.0052(10)
C10 0.0541(12) 0.0424(10) 0.0337(10) 0.0029(8) 0.0030(9) 0.0021(9)
C11 0.0898(19) 0.0563(14) 0.0611(16) 0.0163(12) 0.0057(14) 0.0024(13)
C12 0.154(4) 0.0488(16) 0.126(4) 0.0119(19) 0.032(3) -0.008(2)
C13 0.0542(14) 0.095(2) 0.0674(18) 0.0033(15) -0.0096(13) -0.0240(14)
C14A 0.069(2) 0.073(5) 0.083(4) -0.002(3) -0.036(3) -0.008(3)
C15A 0.086(3) 0.093(4) 0.083(3) 0.023(3) -0.041(3) -0.002(3)
C14B 0.069(2) 0.073(5) 0.083(4) -0.002(3) -0.036(3) -0.008(3)
C15B 0.086(3) 0.093(4) 0.083(3) 0.023(3) -0.041(3) -0.002(3)
C16 0.079(2) 0.100(2) 0.0461(16) 0.0230(15) -0.0203(15) -0.0159(16)
F1 0.0573(10) 0.1047(12) 0.0587(11) 0.0020(10) -0.0087(8) -0.0038(9)
F2 0.0845(13) 0.1047(14) 0.139(2) -0.0559(14) 0.0270(12) -0.0472(11)
F3 0.097(2) 0.0413(11) 0.217(4) 0.000 0.085(2) 0.000
F4 0.0811(10) 0.0894(11) 0.0500(9) 0.0297(8) 0.0092(7) 0.0247(9)
F5 0.0630(9) 0.1050(14) 0.0828(13) 0.0070(10) 0.0061(8) 0.0390(9)
F6 0.0712(10) 0.1001(13) 0.0647(10) -0.0086(9) 0.0360(8) 0.0060(9)
F7 0.1191(14) 0.0877(12) 0.0411(8) 0.0197(8) 0.0271(9) 0.0120(10)
F8 0.0862(11) 0.0721(9) 0.0515(8) 0.0158(7) 0.0060(8) 0.0309(8)

loop_
_atom_type_symbol
_atom_type_description
_atom_type_scat_dispersion_real
_atom_type_scat_dispersion_imag
_atom_type_scat_source
C C 0.0033 0.0016 'International Tables Vol C Tables 4.2.6.8 and 6.1.1.4'
H H 0.0000 0.0000 'International Tables Vol C Tables 4.2.6.8 and 6.1.1.4'
O O 0.0106 0.0060 'International Tables Vol C Tables 4.2.6.8 and 6.1.1.4'
F F 0.0171 0.0103 'International Tables Vol C Tables 4.2.6.8 and 6.1.1.4'
Yb Yb -0.3850 5.5486 'International Tables Vol C Tables 4.2.6.8 and 6.1.1.4'

loop_
_geom_angle_atom_site_label_1
_geom_angle_atom_site_label_2
_geom_angle_atom_site_label_3
_geom_angle
_geom_angle_site_symmetry_1
_geom_angle_site_symmetry_3
_geom_angle_publ_flag
O1 Yb1 O2 95.76(4) . . ?
O1 Yb1 O2 95.76(4) . 2_655 ?
O2 Yb1 O2 168.48(9) . 2_655 ?
O1 Yb1 O4 97.35(4) . 2_655 ?
O2 Yb1 O4 88.07(7) . 2_655 ?
O2 Yb1 O4 90.46(7) 2_655 2_655 ?
O1 Yb1 O4 97.35(4) . . ?
O2 Yb1 O4 90.46(7) . . ?
O2 Yb1 O4 88.07(7) 2_655 . ?
O4 Yb1 O4 165.30(9) 2_655 . ?
O1 Yb1 O3 180.0 . . ?
O2 Yb1 O3 84.24(4) . . ?
O2 Yb1 O3 84.24(4) 2_655 . ?
O4 Yb1 O3 82.65(4) 2_655 . ?
O4 Yb1 O3 82.65(4) . . ?
C1 O1 Yb1 180.0 . . ?
C5 O2 Yb1 162.30(14) . . ?
C11 O3 C11 108.1(3) . 2_655 ?
C11 O3 Yb1 125.93(14) . . ?
C11 O3 Yb1 125.93(14) 2_655 . ?
C16 O4 C13 110.2(2) . . ?
C16 O4 Yb1 125.07(18) . . ?
C13 O4 Yb1 124.65(16) . . ?
O1 C1 C2 122.83(16) . . ?
O1 C1 C2 122.83(16) . 2_655 ?
C2 C1 C2 114.3(3) . 2_655 ?
F1 C2 C3 119.5(3) . . ?
F1 C2 C1 117.8(2) . . ?
C3 C2 C1 122.7(3) . . ?
F2 C3 C4 120.5(3) . . ?
F2 C3 C2 119.1(3) . . ?
C4 C3 C2 120.4(3) . . ?
F3 C4 C3 120.28(17) . . ?
F3 C4 C3 120.28(17) . 2_655 ?
C3 C4 C3 119.4(3) . 2_655 ?
O2 C5 C6 122.9(2) . . ?
O2 C5 C10 122.6(2) . . ?
C6 C5 C10 114.5(2) . . ?
F4 C6 C7 119.2(2) . . ?
F4 C6 C5 118.22(19) . . ?
C7 C6 C5 122.6(2) . . ?
F5 C7 C8 118.9(2) . . ?
F5 C7 C6 120.0(2) . . ?
C8 C7 C6 121.1(2) . . ?
F6 C8 C7 120.8(2) . . ?
F6 C8 C9 120.7(2) . . ?
C7 C8 C9 118.5(2) . . ?
F7 C9 C10 120.3(2) . . ?
F7 C9 C8 119.0(2) . . ?
C10 C9 C8 120.7(2) . . ?
F8 C10 C9 118.6(2) . . ?
F8 C10 C5 118.70(19) . . ?
C9 C10 C5 122.7(2) . . ?
O3 C11 C12 104.6(3) . . ?
O3 C11 H11A 110.8 . . ?
C12 C11 H11A 110.8 . . ?
O3 C11 H11B 110.8 . . ?
C12 C11 H11B 110.8 . . ?
H11A C11 H11B 108.9 . . ?
C12 C12 C11 102.4(3) 2_655 . ?
C12 C12 H12A 111.3 2_655 . ?
C11 C12 H12A 111.3 . . ?
C12 C12 H12B 111.3 2_655 . ?
C11 C12 H12B 111.3 . . ?
H12A C12 H12B 109.2 . . ?
O4 C13 C14A 105.4(4) . . ?
O4 C13 H13A 110.7 . . ?
C14A C13 H13A 110.7 . . ?
O4 C13 H13B 110.7 . . ?
C14A C13 H13B 110.7 . . ?
H13A C13 H13B 108.8 . . ?
C15A C14A C13 99.6(6) . . ?
C15A C14A H14A 111.9 . . ?
C13 C14A H14A 111.9 . . ?
C15A C14A H14B 111.9 . . ?
C13 C14A H14B 111.9 . . ?
H14A C14A H14B 109.6 . . ?
C14A C15A C16 102.6(7) . . ?
C14A C15A H15A 111.3 . . ?
C16 C15A H15A 111.3 . . ?
C14A C15A H15B 111.3 . . ?
C16 C15A H15B 111.3 . . ?
H15A C15A H15B 109.2 . . ?
O4 C16 C15A 103.0(4) . . ?
O4 C16 H16A 111.2 . . ?
C15A C16 H16A 111.2 . . ?
O4 C16 H16B 111.2 . . ?
C15A C16 H16B 111.2 . . ?
H16A C16 H16B 109.1 . . ?

loop_
_geom_bond_atom_site_label_1
_geom_bond_atom_site_label_2
_geom_bond_distance
_geom_bond_site_symmetry_2
_geom_bond_publ_flag
Yb1 O1 2.084(2) . ?
Yb1 O2 2.1109(17) . ?
Yb1 O2 2.1109(17) 2_655 ?
Yb1 O4 2.2963(16) 2_655 ?
Yb1 O4 2.2963(16) . ?
Yb1 O3 2.332(2) . ?
O1 C1 1.288(4) . ?
O2 C5 1.306(3) . ?
O3 C11 1.451(3) . ?
O3 C11 1.451(3) 2_655 ?
O4 C16 1.436(4) . ?
O4 C13 1.452(3) . ?
C1 C2 1.400(3) . ?
C1 C2 1.400(3) 2_655 ?
C2 F1 1.344(3) . ?
C2 C3 1.372(4) . ?
C3 F2 1.351(3) . ?
C3 C4 1.359(4) . ?
C4 F3 1.359(4) . ?
C4 C3 1.359(4) 2_655 ?
C5 C6 1.396(3) . ?
C5 C10 1.405(3) . ?
C6 F4 1.345(2) . ?
C6 C7 1.377(3) . ?
C7 F5 1.348(3) . ?
C7 C8 1.356(3) . ?
C8 F6 1.344(2) . ?
C8 C9 1.379(4) . ?
C9 F7 1.350(3) . ?
C9 C10 1.367(3) . ?
C10 F8 1.347(3) . ?
C11 C12 1.495(5) . ?
C11 H11A 0.9700 . ?
C11 H11B 0.9700 . ?
C12 C12 1.460(8) 2_655 ?
C12 H12A 0.9700 . ?
C12 H12B 0.9700 . ?
C13 C14A 1.558(12) . ?
C13 H13A 0.9700 . ?
C13 H13B 0.9700 . ?
C14A C15A 1.514(10) . ?
C14A H14A 0.9700 . ?
C14A H14B 0.9700 . ?
C15A C16 1.524(7) . ?
C15A H15A 0.9700 . ?
C15A H15B 0.9700 . ?
C14B C15B 1.540(14) . ?
C16 H16A 0.9700 . ?
C16 H16B 0.9700 . ?

loop_
_geom_torsion_atom_site_label_1
_geom_torsion_atom_site_label_2
_geom_torsion_atom_site_label_3
_geom_torsion_atom_site_label_4
_geom_torsion
_geom_torsion_site_symmetry_1
_geom_torsion_site_symmetry_2
_geom_torsion_site_symmetry_3
_geom_torsion_site_symmetry_4
_geom_torsion_publ_flag
O2 Yb1 O1 C1 -134(100) . . . . ?
O2 Yb1 O1 C1 46(100) 2_655 . . . ?
O4 Yb1 O1 C1 -45(100) 2_655 . . . ?
O4 Yb1 O1 C1 135(100) . . . . ?
O3 Yb1 O1 C1 0(93) . . . . ?
O1 Yb1 O2 C5 -12.5(6) . . . . ?
O2 Yb1 O2 C5 167.5(6) 2_655 . . . ?
O4 Yb1 O2 C5 -109.7(6) 2_655 . . . ?
O4 Yb1 O2 C5 85.0(6) . . . . ?
O3 Yb1 O2 C5 167.5(6) . . . . ?
O1 Yb1 O3 C11 67(100) . . . . ?
O2 Yb1 O3 C11 20.51(18) . . . . ?
O2 Yb1 O3 C11 -159.50(18) 2_655 . . . ?
O4 Yb1 O3 C11 -68.28(17) 2_655 . . . ?
O4 Yb1 O3 C11 111.72(17) . . . . ?
O1 Yb1 O3 C11 -113(100) . . . 2_655 ?
O2 Yb1 O3 C11 -159.49(18) . . . 2_655 ?
O2 Yb1 O3 C11 20.50(18) 2_655 . . 2_655 ?
O4 Yb1 O3 C11 111.72(17) 2_655 . . 2_655 ?
O4 Yb1 O3 C11 -68.28(17) . . . 2_655 ?
O1 Yb1 O4 C16 -57.2(2) . . . . ?
O2 Yb1 O4 C16 -153.1(2) . . . . ?
O2 Yb1 O4 C16 38.4(2) 2_655 . . . ?
O4 Yb1 O4 C16 122.8(2) 2_655 . . . ?
O3 Yb1 O4 C16 122.8(2) . . . . ?
O1 Yb1 O4 C13 118.5(2) . . . . ?
O2 Yb1 O4 C13 22.6(2) . . . . ?
O2 Yb1 O4 C13 -145.9(2) 2_655 . . . ?
O4 Yb1 O4 C13 -61.5(2) 2_655 . . . ?
O3 Yb1 O4 C13 -61.5(2) . . . . ?
Yb1 O1 C1 C2 38(100) . . . . ?
Yb1 O1 C1 C2 -142(100) . . . 2_655 ?
O1 C1 C2 F1 0.1(3) . . . . ?
C2 C1 C2 F1 -179.9(3) 2_655 . . . ?
O1 C1 C2 C3 178.99(18) . . . . ?
C2 C1 C2 C3 -1.02(18) 2_655 . . . ?
F1 C2 C3 F2 1.3(4) . . . . ?
C1 C2 C3 F2 -177.6(2) . . . . ?
F1 C2 C3 C4 -179.1(2) . . . . ?
C1 C2 C3 C4 2.0(4) . . . . ?
F2 C3 C4 F3 -1.3(3) . . . . ?
C2 C3 C4 F3 179.01(17) . . . . ?
F2 C3 C4 C3 178.7(3) . . . 2_655 ?
C2 C3 C4 C3 -0.99(17) . . . 2_655 ?
Yb1 O2 C5 C6 -36.0(7) . . . . ?
Yb1 O2 C5 C10 144.2(5) . . . . ?
O2 C5 C6 F4 1.1(3) . . . . ?
C10 C5 C6 F4 -179.2(2) . . . . ?
O2 C5 C6 C7 -179.2(2) . . . . ?
C10 C5 C6 C7 0.5(3) . . . . ?
F4 C6 C7 F5 0.3(3) . . . . ?
C5 C6 C7 F5 -179.4(2) . . . . ?
F4 C6 C7 C8 179.4(2) . . . . ?
C5 C6 C7 C8 -0.3(4) . . . . ?
F5 C7 C8 F6 0.1(4) . . . . ?
C6 C7 C8 F6 -179.0(2) . . . . ?
F5 C7 C8 C9 178.6(2) . . . . ?
C6 C7 C8 C9 -0.5(4) . . . . ?
F6 C8 C9 F7 -0.2(4) . . . . ?
C7 C8 C9 F7 -178.6(2) . . . . ?
F6 C8 C9 C10 179.5(2) . . . . ?
C7 C8 C9 C10 1.1(4) . . . . ?
F7 C9 C10 F8 -0.7(4) . . . . ?
C8 C9 C10 F8 179.6(2) . . . . ?
F7 C9 C10 C5 178.8(2) . . . . ?
C8 C9 C10 C5 -0.8(4) . . . . ?
O2 C5 C10 F8 -0.7(3) . . . . ?
C6 C5 C10 F8 179.5(2) . . . . ?
O2 C5 C10 C9 179.8(2) . . . . ?
C6 C5 C10 C9 0.0(3) . . . . ?
C11 O3 C11 C12 13.0(2) 2_655 . . . ?
Yb1 O3 C11 C12 -167.0(2) . . . . ?
O3 C11 C12 C12 -34.4(6) . . . 2_655 ?
C16 O4 C13 C14A -4.7(5) . . . . ?
Yb1 O4 C13 C14A 179.0(4) . . . . ?
O4 C13 C14A C15A 29.3(8) . . . . ?
C13 C14A C15A C16 -42.1(9) . . . . ?
C13 O4 C16 C15A -22.0(5) . . . . ?
Yb1 O4 C16 C15A 154.2(4) . . . . ?
C14A C15A C16 O4 40.7(8) . . . . ?
